data_1518308
loop_
_publ_author_name
'Cui, Bin-Bin'
'Mao, Zupan'
'Chen, Yuxia'
'Zhong, Yu-Wu'
'Yu, Gui'
'Zhan, Chuanlang'
'Yao, Jiannian'

_publ_section_title
;
 Tuning of resistive memory switching in electropolymerized
 metallopolymeric films
;
_journal_issue 2
_journal_name_full 'Chem. Sci.'
_journal_page_first 1308
_journal_paper_doi 10.1039/C4SC03345K
_journal_volume 6
_journal_year 2015
_chemical_formula_moiety 'C90 H64 N14 Ru2, 4(F6 P)'
_chemical_formula_sum 'C90 H64 F24 N14 P4 Ru2'
_chemical_formula_weight 2123.57
_chemical_name_systematic
;
 ?
;
_space_group_crystal_system triclinic
_space_group_IT_number 2
_space_group_name_Hall '-P 1'
_space_group_name_H-M_alt 'P -1'
_symmetry_space_group_name_Hall '-P 1'
_symmetry_space_group_name_H-M 'P -1'
_atom_sites_solution_hydrogens geom
_audit_block_doi 10.5517/cc13chhg
_audit_creation_date 2014-07-15
_audit_creation_method
;
Olex2 1.2
(compiled 2013.12.10 svn.r2850 for OlexSys, GUI svn.r4736)
;
_audit_update_record
;
2014-09-12 deposited with the CCDC.
2014-11-24 downloaded from the CCDC.
;
_cell_angle_alpha 84.81(3)
_cell_angle_beta 82.76(3)
_cell_angle_gamma 72.33(3)
_cell_formula_units_Z 2
_cell_length_a 13.811(3)
_cell_length_b 18.252(4)
_cell_length_c 20.803(4)
_cell_measurement_reflns_used 16881
_cell_measurement_temperature 173.1500
_cell_measurement_theta_max 27.4299
_cell_measurement_theta_min 0.9882
_cell_volume 4949(2)
_computing_cell_refinement 'CrystalClear (Rigaku Inc., 2007)'
_computing_data_collection 'CrystalClear (Rigaku Inc., 2007)'
_computing_data_reduction 'CrystalClear (Rigaku Inc., 2007)'
_computing_molecular_graphics 'Olex2 (Dolomanov et al., 2009)'
_computing_publication_material 'Olex2 (Dolomanov et al., 2009)'
_computing_structure_refinement 'SHELXL (Sheldrick, 2013)'
_computing_structure_solution
;
'SHELXS (Sheldrick, 2013)'
;
_diffrn_ambient_temperature 173.1500
_diffrn_detector_area_resol_mean 28.5714
_diffrn_measured_fraction_theta_full 0.988
_diffrn_measured_fraction_theta_max 0.992
_diffrn_measurement_device
;
Saturn724+ (2x2 bin mode)
;
_diffrn_measurement_device_details
;
AFC10: Fixed Chi 2 circle
;
_diffrn_measurement_device_type 'MM007-HF CCD(Saturn 724+)'
_diffrn_measurement_method '\w scans at fixed \c = 45\%'
_diffrn_orient_matrix_type d*Trek
_diffrn_orient_matrix_UB_11 0.0463
_diffrn_orient_matrix_UB_12 0.0280
_diffrn_orient_matrix_UB_13 -0.0539
_diffrn_orient_matrix_UB_21 0.0223
_diffrn_orient_matrix_UB_22 0.0148
_diffrn_orient_matrix_UB_23 0.0510
_diffrn_orient_matrix_UB_31 0.0198
_diffrn_orient_matrix_UB_32 -0.0443
_diffrn_orient_matrix_UB_33 0.0012
_diffrn_radiation_detector CCD
_diffrn_radiation_monochromator Confocal
_diffrn_radiation_type MoK\a
_diffrn_radiation_wavelength 0.71073
_diffrn_reflns_av_R_equivalents 0.0992
_diffrn_reflns_av_unetI/netI 0.1070
_diffrn_reflns_Laue_measured_fraction_full 0.988
_diffrn_reflns_Laue_measured_fraction_max 0.992
_diffrn_reflns_limit_h_max 16
_diffrn_reflns_limit_h_min -16
_diffrn_reflns_limit_k_max 21
_diffrn_reflns_limit_k_min -21
_diffrn_reflns_limit_l_max 24
_diffrn_reflns_limit_l_min -24
_diffrn_reflns_number 40733
_diffrn_reflns_point_group_measured_fraction_full 0.988
_diffrn_reflns_point_group_measured_fraction_max 0.992
_diffrn_reflns_theta_full 25.242
_diffrn_reflns_theta_max 25.199
_diffrn_reflns_theta_min 1.575
_diffrn_source 'Rotating Anode'
_diffrn_source_current 24.0000
_diffrn_source_power 1.2000
_diffrn_source_voltage 50.0000
_exptl_absorpt_coefficient_mu 0.465
_exptl_absorpt_correction_T_max 1.0000
_exptl_absorpt_correction_T_min 0.5584
_exptl_absorpt_correction_type multi-scan
_exptl_absorpt_process_details 'CrystalClear (Rigaku Inc., 2007)'
_exptl_crystal_colour black
_exptl_crystal_colour_primary black
_exptl_crystal_density_diffrn 1.425
_exptl_crystal_description block
_exptl_crystal_F_000 2132
_exptl_crystal_size_max 0.28
_exptl_crystal_size_mid 0.23
_exptl_crystal_size_min 0.13
_refine_diff_density_max 1.838
_refine_diff_density_min -1.018
_refine_diff_density_rms 0.137
_refine_ls_extinction_method none
_refine_ls_goodness_of_fit_ref 1.168
_refine_ls_hydrogen_treatment constr
_refine_ls_matrix_type full
_refine_ls_number_parameters 1207
_refine_ls_number_reflns 17697
_refine_ls_number_restraints 52
_refine_ls_restrained_S_all 1.169
_refine_ls_R_factor_all 0.1588
_refine_ls_R_factor_gt 0.1354
_refine_ls_shift/su_max 0.002
_refine_ls_shift/su_mean 0.000
_refine_ls_structure_factor_coef Fsqd
_refine_ls_weighting_details 'w=1/[\s^2^(Fo^2^)+(0.1867P)^2^+9.4680P] where P=(Fo^2^+2Fc^2^)/3'
_refine_ls_weighting_scheme calc
_refine_ls_wR_factor_gt 0.3591
_refine_ls_wR_factor_ref 0.3829
_reflns_Friedel_coverage 0.000
_reflns_number_gt 13406
_reflns_number_total 17697
_reflns_threshold_expression 'I > 2\s(I)'
_cod_data_source_file c4sc03345k2.cif
_cod_data_source_block mx3198_sq
_cod_depositor_comments 'Adding full bibliography for 1518308.cif.'
_cod_original_cell_volume 4949.4(19)
_cod_database_code 1518308
_shelxl_version_number 2013-4
_shelx_space_group_comment
;
The symmetry employed for this shelxl refinement is uniquely defined
by the following loop, which should always be used as a source of
symmetry information in preference to the above space-group names.
They are only intended as comments.
;
_diffrn_number_total 22043
_olex2_refinement_description
;
1. Fixed Uiso
 At 1.2 times of:
  All C(H) groups
2. Restrained distances
 C6-C1 = C6-C5 = C5-C4 = C4-C3 = C3-C2 = C2-C1
 1.39 with sigma of 0.01
3. Restrained planarity
 C1, C2, C3, C4, C5, C6
 with sigma of 0.01
4. Rigid bond restraints
 C1, N1
 with sigma for 1-2 distances of 0.01 and sigma for 1-3 distances of 0.01
5. Uiso/Uaniso restraints and constraints
Uanis(C2) \\sim Ueq, Uanis(C1) \\sim Ueq, Uanis(C6) \\sim Ueq, Uanis(C5) \\sim
Ueq, Uanis(C3) \\sim Ueq, Uanis(C4) \\sim Ueq: with sigma of 0.01 and sigma for
terminal atoms of 0.02
Uanis(N1) \\sim Ueq: with sigma of 0.01 and sigma for terminal atoms of 0.02
6.a Aromatic/amide H refined with riding coordinates:
 C2(H2), C3(H3), C4(H4), C5(H5), C6(H6), C8(H8), C9(H9), C10(H10), C11(H11),
 C12(H12), C14(H14), C15(H15), C17(H17), C18(H18), C20(H20), C23(H23), C24(H24),
  C25(H25), C26(H26), C27(H27), C30(H30), C31(H31), C32(H32), C33(H33),
 C34(H34), C35(H35), C36(H36), C37(H37), C42(H42), C43(H43), C44(H44), C45(H45),
  C48(H48), C49(H49), C50(H50), C51(H51), C54(H54), C55(H55), C56(H56),
 C57(H57), C58(H58), C59(H59), C60(H60), C61(H61), C64(H64), C66(H66), C69(H69),
  C70(H70), C71(H71), C72(H72), C74(H74), C75(H75), C77(H77), C78(H78),
 C80(H80), C81(H81), C82(H82), C83(H83), C84(H84), C86(H86), C87(H87), C88(H88),
  C89(H89), C90(H90)
;

loop_
_space_group_symop_operation_xyz
'x, y, z'
'-x, -y, -z'

loop_
_atom_site_label
_atom_site_type_symbol
_atom_site_fract_x
_atom_site_fract_y
_atom_site_fract_z
_atom_site_U_iso_or_equiv
_atom_site_adp_type
_atom_site_occupancy
_atom_site_site_symmetry_order
_atom_site_calc_flag
_atom_site_refinement_flags_posn
_atom_site_refinement_flags_adp
Ru1 Ru 0.84027(6) 0.61113(5) 0.33261(4) 0.0556(3) Uani 1 1 d . .
Ru2 Ru 0.68279(5) 0.38318(5) 0.17025(4) 0.0555(3) Uani 1 1 d . .
N1 N 0.9253(11) 0.9846(8) 0.6606(7) 0.124(4) Uani 1 1 d . U
N2 N 0.9734(6) 0.6337(4) 0.2918(4) 0.0583(19) Uani 1 1 d . .
N3 N 0.8558(6) 0.6839(5) 0.3932(4) 0.064(2) Uani 1 1 d . .
N4 N 0.7103(6) 0.6204(5) 0.3990(4) 0.063(2) Uani 1 1 d . .
N5 N 0.9284(6) 0.5074(5) 0.3690(4) 0.061(2) Uani 1 1 d . .
N6 N 0.8149(5) 0.5381(5) 0.2761(4) 0.0539(18) Uani 1 1 d . .
N7 N 0.7489(6) 0.6878(5) 0.2711(4) 0.060(2) Uani 1 1 d . .
N8 N 0.7250(6) 0.3147(4) 0.2524(4) 0.0572(19) Uani 1 1 d . .
N9 N 0.7548(5) 0.4464(4) 0.2077(3) 0.0476(16) Uani 1 1 d . .
N10 N 0.6748(5) 0.4722(5) 0.1011(4) 0.0577(19) Uani 1 1 d . .
N11 N 0.5382(5) 0.4314(4) 0.2200(4) 0.0545(18) Uani 1 1 d . .
N12 N 0.6015(6) 0.3253(5) 0.1353(4) 0.059(2) Uani 1 1 d . .
N13 N 0.7926(6) 0.3137(5) 0.1049(5) 0.078(3) Uani 1 1 d . .
N14 N 0.2406(7) 0.0894(6) -0.0099(5) 0.076(2) Uani 1 1 d . .
C1 C 0.9818(13) 0.9356(11) 0.7198(9) 0.141(6) Uani 1 1 d D U
C2 C 0.9567(19) 0.8694(12) 0.7452(12) 0.228(13) Uani 1 1 d D U
H2 H 0.9091 0.8496 0.7309 0.274 Uiso 1 1 calc R .
C3 C 1.0160(18) 0.8389(17) 0.7958(13) 0.240(14) Uani 1 1 d D U
H3 H 1.0098 0.7941 0.8187 0.288 Uiso 1 1 calc R .
C4 C 1.0852(18) 0.8744(14) 0.8128(12) 0.193(10) Uani 1 1 d D U
H4 H 1.1214 0.8498 0.8474 0.232 Uiso 1 1 calc R .
C5 C 1.1082(17) 0.9400(13) 0.7864(11) 0.204(11) Uani 1 1 d D U
H5 H 1.1559 0.9597 0.8007 0.245 Uiso 1 1 calc R .
C6 C 1.0498(15) 0.9727(13) 0.7350(11) 0.184(9) Uani 1 1 d D U
H6 H 1.0561 1.0174 0.7119 0.221 Uiso 1 1 calc R .
C7 C 0.8519(13) 1.0583(8) 0.6700(9) 0.107(5) Uani 1 1 d . .
C8 C 0.8100(15) 1.0900(8) 0.7284(8) 0.126(6) Uani 1 1 d . .
H8 H 0.8282 1.0614 0.7666 0.151 Uiso 1 1 calc R .
C9 C 0.7432(11) 1.1617(8) 0.7320(8) 0.101(4) Uani 1 1 d . .
H9 H 0.7163 1.1801 0.7727 0.121 Uiso 1 1 calc R .
C10 C 0.7131(14) 1.2092(11) 0.6769(9) 0.124(5) Uani 1 1 d . .
H10 H 0.6644 1.2571 0.6806 0.148 Uiso 1 1 calc R .
C11 C 0.7611(14) 1.1810(8) 0.6130(9) 0.115(5) Uani 1 1 d . .
H11 H 0.7474 1.2121 0.5754 0.137 Uiso 1 1 calc R .
C12 C 0.8246(14) 1.1097(10) 0.6105(10) 0.125(6) Uani 1 1 d . .
H12 H 0.8533 1.0910 0.5701 0.150 Uiso 1 1 calc R .
C13 C 0.9092(11) 0.9386(8) 0.6139(7) 0.101(5) Uani 1 1 d . .
C14 C 0.9921(12) 0.8873(10) 0.5823(8) 0.129(7) Uani 1 1 d . .
H14 H 1.0568 0.8867 0.5909 0.155 Uiso 1 1 calc R .
C15 C 0.9859(10) 0.8356(8) 0.5378(8) 0.112(6) Uani 1 1 d . .
H15 H 1.0445 0.8021 0.5176 0.134 Uiso 1 1 calc R .
C16 C 0.8903(8) 0.8361(6) 0.5252(5) 0.069(3) Uani 1 1 d . .
C17 C 0.8069(9) 0.8876(6) 0.5585(6) 0.074(3) Uani 1 1 d . .
H17 H 0.7417 0.8869 0.5521 0.089 Uiso 1 1 calc R .
C18 C 0.8153(11) 0.9393(8) 0.6002(7) 0.101(4) Uani 1 1 d . .
H18 H 0.7570 0.9745 0.6189 0.121 Uiso 1 1 calc R .
C19 C 0.8782(8) 0.7858(6) 0.4775(5) 0.066(3) Uani 1 1 d . .
C20 C 0.7928(8) 0.7564(6) 0.4875(5) 0.067(3) Uani 1 1 d . .
H20 H 0.7434 0.7717 0.5223 0.081 Uiso 1 1 calc R .
C21 C 0.7829(8) 0.7051(6) 0.4452(5) 0.064(3) Uani 1 1 d . .
C22 C 0.7013(8) 0.6690(7) 0.4474(5) 0.071(3) Uani 1 1 d . .
C23 C 0.6182(9) 0.6812(8) 0.4944(6) 0.085(4) Uani 1 1 d . .
H23 H 0.6139 0.7126 0.5280 0.102 Uiso 1 1 calc R .
C24 C 0.5418(10) 0.6475(10) 0.4920(8) 0.112(5) Uani 1 1 d . .
H24 H 0.4840 0.6588 0.5219 0.134 Uiso 1 1 calc R .
C25 C 0.5530(8) 0.5974(8) 0.4449(6) 0.084(3) Uani 1 1 d . .
H25 H 0.5053 0.5710 0.4438 0.101 Uiso 1 1 calc R .
C26 C 0.6367(8) 0.5866(7) 0.3988(6) 0.075(3) Uani 1 1 d . .
H26 H 0.6423 0.5540 0.3657 0.090 Uiso 1 1 calc R .
C27 C 0.9496(9) 0.7654(7) 0.4241(6) 0.078(3) Uani 1 1 d . .
H27 H 1.0042 0.7859 0.4156 0.094 Uiso 1 1 calc R .
C28 C 0.9368(7) 0.7132(7) 0.3834(5) 0.070(3) Uani 1 1 d . .
C29 C 1.0043(7) 0.6844(6) 0.3232(5) 0.056(2) Uani 1 1 d . .
C30 C 1.0935(8) 0.7010(7) 0.3032(6) 0.080(3) Uani 1 1 d . .
H30 H 1.1144 0.7330 0.3272 0.096 Uiso 1 1 calc R .
C31 C 1.1538(10) 0.6709(8) 0.2478(7) 0.098(4) Uani 1 1 d . .
H31 H 1.2130 0.6840 0.2329 0.117 Uiso 1 1 calc R .
C32 C 1.1211(9) 0.6182(8) 0.2138(6) 0.091(4) Uani 1 1 d . .
H32 H 1.1609 0.5943 0.1778 0.109 Uiso 1 1 calc R .
C33 C 1.0318(8) 0.6045(6) 0.2355(5) 0.069(3) Uani 1 1 d . .
H33 H 1.0082 0.5740 0.2116 0.083 Uiso 1 1 calc R .
C34 C 1.0057(7) 0.4950(7) 0.4077(5) 0.071(3) Uani 1 1 d . .
H34 H 1.0109 0.5359 0.4292 0.086 Uiso 1 1 calc R .
C35 C 1.0759(9) 0.4237(8) 0.4157(6) 0.085(4) Uani 1 1 d . .
H35 H 1.1290 0.4181 0.4409 0.102 Uiso 1 1 calc R .
C36 C 1.0689(9) 0.3590(8) 0.3867(5) 0.076(3) Uani 1 1 d . .
H36 H 1.1149 0.3105 0.3929 0.092 Uiso 1 1 calc R .
C37 C 0.9899(8) 0.3717(7) 0.3485(5) 0.070(3) Uani 1 1 d . .
H37 H 0.9838 0.3309 0.3273 0.084 Uiso 1 1 calc R .
C38 C 0.9200(7) 0.4434(6) 0.3412(5) 0.067(3) Uani 1 1 d . .
C39 C 0.8428(7) 0.4644(6) 0.2942(4) 0.055(2) Uani 1 1 d . .
C40 C 0.7596(6) 0.5687(5) 0.2247(4) 0.049(2) Uani 1 1 d . .
C41 C 0.7159(7) 0.6553(6) 0.2234(5) 0.059(2) Uani 1 1 d . .
C42 C 0.6364(8) 0.6974(6) 0.1886(5) 0.068(3) Uani 1 1 d . .
H42 H 0.6103 0.6726 0.1609 0.082 Uiso 1 1 calc R .
C43 C 0.5953(9) 0.7756(6) 0.1943(6) 0.076(3) Uani 1 1 d . .
H43 H 0.5433 0.8046 0.1699 0.091 Uiso 1 1 calc R .
C44 C 0.6353(11) 0.8102(8) 0.2389(7) 0.093(4) Uani 1 1 d . .
H44 H 0.6106 0.8631 0.2436 0.111 Uiso 1 1 calc R .
C45 C 0.7110(8) 0.7652(6) 0.2752(5) 0.070(3) Uani 1 1 d . .
H45 H 0.7372 0.7889 0.3037 0.084 Uiso 1 1 calc R .
C46 C 0.7446(6) 0.5177(5) 0.1839(4) 0.050(2) Uani 1 1 d . .
C47 C 0.7142(7) 0.5294(5) 0.1165(5) 0.053(2) Uani 1 1 d . .
C48 C 0.7335(7) 0.5834(7) 0.0728(5) 0.067(3) Uani 1 1 d . .
H48 H 0.7611 0.6201 0.0849 0.080 Uiso 1 1 calc R .
C49 C 0.7113(9) 0.5838(8) 0.0082(6) 0.082(3) Uani 1 1 d . .
H49 H 0.7260 0.6196 -0.0233 0.099 Uiso 1 1 calc R .
C50 C 0.6676(8) 0.5299(8) -0.0072(5) 0.079(3) Uani 1 1 d . .
H50 H 0.6503 0.5300 -0.0490 0.095 Uiso 1 1 calc R .
C51 C 0.6502(7) 0.4781(7) 0.0378(5) 0.065(3) Uani 1 1 d . .
H51 H 0.6194 0.4432 0.0262 0.078 Uiso 1 1 calc R .
C52 C 0.7953(7) 0.4175(5) 0.2656(5) 0.056(2) Uani 1 1 d . .
C53 C 0.7730(7) 0.3460(6) 0.2924(5) 0.062(2) Uani 1 1 d . .
C54 C 0.7899(8) 0.3125(6) 0.3543(6) 0.069(3) Uani 1 1 d . .
H54 H 0.8210 0.3345 0.3812 0.083 Uiso 1 1 calc R .
C55 C 0.7612(9) 0.2457(8) 0.3780(6) 0.085(3) Uani 1 1 d . .
H55 H 0.7726 0.2232 0.4193 0.103 Uiso 1 1 calc R .
C56 C 0.7142(10) 0.2159(7) 0.3345(8) 0.095(4) Uani 1 1 d . .
H56 H 0.6944 0.1717 0.3462 0.114 Uiso 1 1 calc R .
C57 C 0.6980(9) 0.2532(6) 0.2745(6) 0.077(3) Uani 1 1 d . .
H57 H 0.6652 0.2331 0.2472 0.092 Uiso 1 1 calc R .
C58 C 0.5118(8) 0.4861(7) 0.2627(5) 0.072(3) Uani 1 1 d . .
H58 H 0.5601 0.5095 0.2706 0.086 Uiso 1 1 calc R .
C59 C 0.4148(8) 0.5095(7) 0.2958(6) 0.079(3) Uani 1 1 d . .
H59 H 0.3985 0.5472 0.3259 0.095 Uiso 1 1 calc R .
C60 C 0.3437(8) 0.4761(7) 0.2832(5) 0.073(3) Uani 1 1 d . .
H60 H 0.2783 0.4914 0.3049 0.088 Uiso 1 1 calc R .
C61 C 0.3674(7) 0.4195(7) 0.2385(5) 0.070(3) Uani 1 1 d . .
H61 H 0.3192 0.3965 0.2300 0.084 Uiso 1 1 calc R .
C62 C 0.4652(7) 0.3988(5) 0.2073(4) 0.050(2) Uani 1 1 d . .
C63 C 0.4997(7) 0.3380(5) 0.1598(4) 0.049(2) Uani 1 1 d . .
C64 C 0.4439(7) 0.2976(5) 0.1361(5) 0.058(2) Uani 1 1 d . .
H64 H 0.3753 0.3063 0.1515 0.070 Uiso 1 1 calc R .
C65 C 0.4884(7) 0.2434(6) 0.0891(5) 0.058(2) Uani 1 1 d . .
C66 C 0.5921(8) 0.2291(7) 0.0676(5) 0.069(3) Uani 1 1 d . .
H66 H 0.6237 0.1918 0.0379 0.082 Uiso 1 1 calc R .
C67 C 0.6475(7) 0.2710(7) 0.0909(5) 0.066(3) Uani 1 1 d . .
C68 C 0.7549(7) 0.2676(6) 0.0720(5) 0.062(3) Uani 1 1 d . .
C69 C 0.8162(8) 0.2269(8) 0.0205(6) 0.086(4) Uani 1 1 d . .
H69 H 0.7891 0.1993 -0.0041 0.104 Uiso 1 1 calc R .
C70 C 0.9157(9) 0.2269(10) 0.0057(8) 0.121(6) Uani 1 1 d . .
H70 H 0.9578 0.1964 -0.0262 0.145 Uiso 1 1 calc R .
C71 C 0.9521(9) 0.2732(10) 0.0392(8) 0.114(6) Uani 1 1 d . .
H71 H 1.0185 0.2757 0.0285 0.136 Uiso 1 1 calc R .
C72 C 0.8906(8) 0.3154(7) 0.0881(6) 0.085(4) Uani 1 1 d . .
H72 H 0.9164 0.3461 0.1105 0.102 Uiso 1 1 calc R .
C73 C 0.4264(7) 0.2008(5) 0.0642(4) 0.055(2) Uani 1 1 d . .
C74 C 0.3423(8) 0.1865(6) 0.1037(5) 0.065(3) Uani 1 1 d . .
H74 H 0.3264 0.2029 0.1458 0.078 Uiso 1 1 calc R .
C75 C 0.2826(8) 0.1475(6) 0.0791(5) 0.068(3) Uani 1 1 d . .
H75 H 0.2287 0.1363 0.1055 0.081 Uiso 1 1 calc R .
C76 C 0.3040(7) 0.1258(7) 0.0162(5) 0.070(3) Uani 1 1 d . .
C77 C 0.3874(8) 0.1406(6) -0.0224(5) 0.069(3) Uani 1 1 d . .
H77 H 0.4027 0.1247 -0.0647 0.083 Uiso 1 1 calc R .
C78 C 0.4470(8) 0.1779(6) 0.0009(5) 0.062(3) Uani 1 1 d . .
H78 H 0.5014 0.1879 -0.0258 0.074 Uiso 1 1 calc R .
C79 C 0.2138(8) 0.0266(7) 0.0260(5) 0.074(3) Uani 1 1 d . .
C80 C 0.2903(10) -0.0334(7) 0.0525(7) 0.090(4) Uani 1 1 d . .
H80 H 0.3572 -0.0312 0.0466 0.108 Uiso 1 1 calc R .
C81 C 0.2699(10) -0.0945(7) 0.0866(7) 0.086(4) Uani 1 1 d . .
H81 H 0.3228 -0.1358 0.1003 0.103 Uiso 1 1 calc R .
C82 C 0.1674(10) -0.0950(9) 0.1012(6) 0.089(4) Uani 1 1 d . .
H82 H 0.1514 -0.1349 0.1271 0.106 Uiso 1 1 calc R .
C83 C 0.0910(9) -0.0347(9) 0.0761(7) 0.094(4) Uani 1 1 d . .
H83 H 0.0231 -0.0343 0.0840 0.112 Uiso 1 1 calc R .
C84 C 0.1166(9) 0.0242(9) 0.0396(7) 0.090(4) Uani 1 1 d . .
H84 H 0.0646 0.0645 0.0235 0.108 Uiso 1 1 calc R .
C85 C 0.1864(8) 0.1278(7) -0.0656(6) 0.070(3) Uani 1 1 d . .
C86 C 0.1558(10) 0.0870(9) -0.1061(6) 0.088(4) Uani 1 1 d . .
H86 H 0.1699 0.0339 -0.0996 0.105 Uiso 1 1 calc R .
C87 C 0.1011(11) 0.1276(10) -0.1596(7) 0.102(4) Uani 1 1 d . .
H87 H 0.0759 0.1008 -0.1861 0.122 Uiso 1 1 calc R .
C88 C 0.0864(12) 0.2027(12) -0.1713(8) 0.119(5) Uani 1 1 d . .
H88 H 0.0566 0.2266 -0.2084 0.143 Uiso 1 1 calc R .
C89 C 0.1149(11) 0.2479(10) -0.1286(7) 0.098(4) Uani 1 1 d . .
H89 H 0.0985 0.3013 -0.1340 0.118 Uiso 1 1 calc R .
C90 C 0.1696(9) 0.2055(8) -0.0777(6) 0.088(4) Uani 1 1 d . .
H90 H 0.1957 0.2316 -0.0511 0.106 Uiso 1 1 calc R .
P4 P 0.3945(2) 0.65586(19) 0.11901(16) 0.0720(8) Uani 1 1 d . .
F19 F 0.5030(5) 0.6007(5) 0.1320(5) 0.113(3) Uani 1 1 d . .
F20 F 0.3458(6) 0.5890(5) 0.1353(4) 0.110(2) Uani 1 1 d . .
F21 F 0.4132(10) 0.6412(7) 0.0459(4) 0.159(5) Uani 1 1 d . .
F22 F 0.2838(6) 0.7145(5) 0.1117(6) 0.152(4) Uani 1 1 d . .
F23 F 0.4458(8) 0.7243(6) 0.1051(5) 0.140(3) Uani 1 1 d . .
F24 F 0.3785(6) 0.6736(5) 0.1943(4) 0.119(3) Uani 1 1 d . .
P3 P 1.0924(2) 0.4013(2) 0.1589(2) 0.0971(13) Uani 1 1 d . .
F13 F 1.0848(6) 0.3751(7) 0.0894(4) 0.153(5) Uani 1 1 d . .
F14 F 1.1998(7) 0.3409(8) 0.1612(8) 0.211(7) Uani 1 1 d . .
F15 F 1.1424(8) 0.4651(7) 0.1255(4) 0.156(5) Uani 1 1 d . .
F16 F 1.0994(6) 0.4284(5) 0.2286(4) 0.107(2) Uani 1 1 d . .
F17 F 0.9839(6) 0.4596(6) 0.1568(5) 0.133(3) Uani 1 1 d . .
F18 F 1.0358(7) 0.3428(6) 0.1923(5) 0.133(3) Uani 1 1 d . .
P1 P 0.2380(2) 0.5907(2) 0.46987(16) 0.0795(9) Uani 1 1 d . .
F1 F 0.2830(15) 0.6297(7) 0.4085(6) 0.227(8) Uani 1 1 d . .
F2 F 0.3199(14) 0.5165(6) 0.4477(5) 0.230(8) Uani 1 1 d . .
F3 F 0.1756(12) 0.5844(12) 0.4193(9) 0.252(8) Uani 1 1 d . .
F4 F 0.2139(14) 0.5552(8) 0.5335(7) 0.249(9) Uani 1 1 d . .
F5 F 0.1679(10) 0.6680(7) 0.4906(5) 0.209(7) Uani 1 1 d . .
F6 F 0.3184(10) 0.6022(12) 0.5077(9) 0.262(9) Uani 1 1 d . .
P2 P 0.4294(3) 0.1904(3) 0.3347(2) 0.1048(12) Uani 1 1 d . .
F7 F 0.5414(8) 0.1368(7) 0.3092(8) 0.208(7) Uani 1 1 d . .
F8 F 0.3973(13) 0.2125(8) 0.2658(5) 0.209(6) Uani 1 1 d . .
F9 F 0.3876(9) 0.1213(6) 0.3284(5) 0.156(4) Uani 1 1 d . .
F10 F 0.3211(8) 0.2407(7) 0.3608(5) 0.166(4) Uani 1 1 d . .
F11 F 0.4470(13) 0.1656(7) 0.4079(6) 0.225(7) Uani 1 1 d . .
F12 F 0.4653(11) 0.2623(7) 0.3380(9) 0.230(8) Uani 1 1 d . .

loop_
_atom_site_aniso_label
_atom_site_aniso_U_11
_atom_site_aniso_U_22
_atom_site_aniso_U_33
_atom_site_aniso_U_23
_atom_site_aniso_U_13
_atom_site_aniso_U_12
Ru1 0.0510(4) 0.0709(5) 0.0507(5) -0.0257(4) -0.0034(3) -0.0210(4)
Ru2 0.0482(4) 0.0697(5) 0.0545(5) -0.0293(4) -0.0001(3) -0.0209(4)
N1 0.135(8) 0.121(7) 0.112(7) -0.052(6) -0.047(6) -0.006(6)
N2 0.060(4) 0.064(5) 0.059(5) -0.028(4) 0.002(4) -0.027(4)
N3 0.073(5) 0.082(6) 0.040(4) -0.028(4) -0.010(4) -0.019(4)
N4 0.051(4) 0.080(6) 0.059(5) -0.026(4) 0.007(4) -0.021(4)
N5 0.051(4) 0.082(6) 0.055(5) -0.029(4) -0.006(3) -0.019(4)
N6 0.050(4) 0.066(5) 0.048(4) -0.019(4) 0.006(3) -0.021(4)
N7 0.069(5) 0.061(5) 0.054(5) -0.018(4) -0.024(4) -0.017(4)
N8 0.052(4) 0.058(5) 0.064(5) -0.016(4) -0.009(4) -0.016(4)
N9 0.048(4) 0.062(5) 0.035(4) -0.013(3) 0.004(3) -0.021(3)
N10 0.047(4) 0.077(5) 0.056(5) -0.023(4) 0.003(3) -0.026(4)
N11 0.051(4) 0.064(5) 0.053(5) -0.024(4) 0.005(3) -0.021(3)
N12 0.054(4) 0.080(5) 0.050(4) -0.029(4) -0.003(3) -0.025(4)
N13 0.059(5) 0.091(6) 0.093(7) -0.067(5) -0.006(4) -0.018(4)
N14 0.085(6) 0.084(6) 0.069(6) -0.006(5) -0.018(5) -0.034(5)
C1 0.148(10) 0.141(10) 0.130(9) -0.027(7) -0.033(8) -0.023(8)
C2 0.229(15) 0.232(15) 0.222(15) -0.002(10) -0.028(10) -0.069(10)
C3 0.233(16) 0.245(16) 0.239(16) -0.015(10) -0.022(10) -0.065(10)
C4 0.196(13) 0.189(13) 0.188(13) -0.015(9) -0.017(9) -0.047(9)
C5 0.214(14) 0.200(13) 0.203(14) -0.025(9) -0.041(9) -0.059(9)
C6 0.182(12) 0.187(12) 0.187(12) -0.024(9) -0.051(9) -0.044(9)
C7 0.140(13) 0.074(9) 0.118(12) -0.031(8) -0.035(10) -0.031(8)
C8 0.211(18) 0.067(8) 0.102(11) -0.045(8) -0.058(11) -0.013(9)
C9 0.109(11) 0.089(10) 0.105(11) -0.033(8) -0.011(8) -0.023(8)
C10 0.129(14) 0.133(14) 0.121(14) -0.039(12) -0.020(11) -0.045(11)
C11 0.166(16) 0.063(8) 0.120(13) -0.011(8) -0.017(11) -0.038(9)
C12 0.144(14) 0.108(12) 0.142(16) -0.075(11) 0.034(12) -0.063(11)
C13 0.109(10) 0.100(10) 0.087(9) -0.067(8) -0.024(7) 0.003(8)
C14 0.097(10) 0.172(16) 0.120(12) -0.089(11) -0.044(9) -0.005(10)
C15 0.079(8) 0.109(10) 0.155(14) -0.094(10) -0.034(8) -0.006(7)
C16 0.076(7) 0.066(6) 0.065(7) -0.014(5) -0.010(5) -0.016(5)
C17 0.083(7) 0.067(7) 0.077(7) -0.036(6) 0.004(6) -0.027(5)
C18 0.095(10) 0.111(11) 0.086(9) -0.046(8) -0.003(7) -0.009(8)
C19 0.067(6) 0.072(6) 0.071(7) -0.035(5) -0.004(5) -0.030(5)
C20 0.059(6) 0.088(7) 0.053(6) -0.022(5) 0.002(4) -0.016(5)
C21 0.068(6) 0.083(7) 0.050(6) -0.029(5) -0.001(5) -0.029(5)
C22 0.062(6) 0.102(8) 0.058(6) -0.038(6) 0.005(5) -0.033(6)
C23 0.082(8) 0.110(10) 0.068(7) -0.040(7) 0.017(6) -0.036(7)
C24 0.070(8) 0.164(14) 0.112(11) -0.063(10) 0.014(7) -0.043(9)
C25 0.052(6) 0.114(10) 0.092(9) -0.033(7) 0.012(6) -0.033(6)
C26 0.066(6) 0.091(8) 0.079(8) -0.033(6) 0.010(5) -0.041(6)
C27 0.078(7) 0.095(8) 0.071(7) -0.038(6) -0.010(6) -0.029(6)
C28 0.043(5) 0.108(9) 0.069(7) -0.032(6) -0.008(4) -0.028(5)
C29 0.051(5) 0.070(6) 0.055(6) -0.024(5) 0.002(4) -0.027(4)
C30 0.065(6) 0.114(9) 0.069(7) -0.046(7) -0.002(5) -0.028(6)
C31 0.086(8) 0.129(11) 0.098(10) -0.046(8) 0.017(7) -0.059(8)
C32 0.082(8) 0.132(11) 0.068(8) -0.039(7) 0.023(6) -0.048(8)
C33 0.070(6) 0.089(8) 0.060(6) -0.038(5) 0.006(5) -0.034(6)
C34 0.047(5) 0.103(8) 0.071(7) -0.032(6) -0.016(5) -0.021(5)
C35 0.070(7) 0.122(11) 0.077(8) -0.025(7) -0.014(6) -0.042(7)
C36 0.076(7) 0.106(9) 0.056(6) -0.016(6) -0.009(5) -0.036(6)
C37 0.064(6) 0.087(8) 0.068(7) -0.021(6) -0.002(5) -0.034(6)
C38 0.050(5) 0.076(7) 0.074(7) -0.029(5) 0.002(5) -0.014(5)
C39 0.049(5) 0.078(7) 0.048(5) -0.022(5) 0.004(4) -0.031(5)
C40 0.054(5) 0.073(6) 0.023(4) -0.019(4) 0.006(3) -0.021(4)
C41 0.048(5) 0.082(7) 0.054(6) -0.032(5) -0.002(4) -0.024(4)
C42 0.061(6) 0.078(7) 0.070(7) -0.021(5) -0.012(5) -0.021(5)
C43 0.086(7) 0.049(6) 0.092(8) -0.021(5) -0.034(6) -0.003(5)
C44 0.104(10) 0.077(8) 0.101(10) -0.023(7) -0.021(8) -0.024(7)
C45 0.075(7) 0.069(7) 0.071(7) -0.018(5) -0.021(5) -0.019(5)
C46 0.043(4) 0.062(6) 0.049(5) -0.019(4) -0.005(4) -0.016(4)
C47 0.051(5) 0.056(5) 0.057(5) -0.016(4) 0.004(4) -0.023(4)
C48 0.056(6) 0.092(8) 0.063(6) -0.013(6) 0.000(5) -0.038(5)
C49 0.069(7) 0.113(10) 0.070(7) -0.039(7) -0.008(6) -0.026(6)
C50 0.065(6) 0.119(10) 0.046(6) -0.037(6) 0.006(5) -0.010(6)
C51 0.059(6) 0.091(8) 0.048(6) -0.033(5) 0.011(4) -0.026(5)
C52 0.050(5) 0.056(5) 0.061(6) -0.021(4) 0.011(4) -0.017(4)
C53 0.059(5) 0.067(6) 0.064(6) -0.021(5) -0.011(5) -0.019(5)
C54 0.061(6) 0.069(7) 0.081(8) -0.017(6) 0.003(5) -0.024(5)
C55 0.076(7) 0.102(9) 0.081(8) -0.005(7) -0.004(6) -0.031(7)
C56 0.080(8) 0.070(8) 0.141(13) -0.001(8) -0.045(8) -0.021(6)
C57 0.081(7) 0.068(7) 0.089(8) -0.020(6) -0.034(6) -0.018(6)
C58 0.060(6) 0.098(8) 0.061(6) -0.032(6) 0.002(5) -0.024(5)
C59 0.071(7) 0.091(8) 0.073(7) -0.046(6) 0.010(6) -0.017(6)
C60 0.056(6) 0.097(8) 0.066(7) -0.040(6) 0.010(5) -0.018(5)
C61 0.051(5) 0.098(8) 0.070(7) -0.043(6) 0.007(5) -0.029(5)
C62 0.050(5) 0.054(5) 0.052(5) -0.011(4) 0.000(4) -0.023(4)
C63 0.057(5) 0.052(5) 0.043(5) -0.003(4) 0.007(4) -0.030(4)
C64 0.057(5) 0.058(5) 0.064(6) -0.018(5) -0.004(4) -0.020(4)
C65 0.051(5) 0.071(6) 0.058(6) -0.014(5) -0.002(4) -0.026(4)
C66 0.058(6) 0.088(7) 0.069(7) -0.029(6) -0.011(5) -0.027(5)
C67 0.050(5) 0.096(8) 0.054(6) -0.030(5) 0.005(4) -0.025(5)
C68 0.054(5) 0.078(7) 0.063(6) -0.033(5) -0.002(4) -0.025(5)
C69 0.060(6) 0.133(11) 0.071(7) -0.058(7) 0.006(5) -0.026(6)
C70 0.055(6) 0.184(15) 0.146(13) -0.118(12) 0.034(7) -0.057(8)
C71 0.060(7) 0.172(14) 0.126(12) -0.090(11) 0.028(7) -0.052(8)
C72 0.052(6) 0.113(9) 0.104(9) -0.063(8) 0.006(6) -0.036(6)
C73 0.065(6) 0.056(5) 0.051(5) -0.007(4) 0.001(4) -0.030(4)
C74 0.087(7) 0.077(7) 0.047(5) -0.010(5) 0.000(5) -0.049(6)
C75 0.065(6) 0.075(7) 0.073(7) -0.022(5) 0.007(5) -0.037(5)
C76 0.050(5) 0.100(8) 0.072(7) -0.011(6) -0.005(5) -0.040(5)
C77 0.074(7) 0.078(7) 0.057(6) -0.020(5) -0.004(5) -0.022(5)
C78 0.085(7) 0.063(6) 0.054(6) -0.011(5) 0.011(5) -0.049(5)
C79 0.064(6) 0.097(8) 0.067(7) -0.027(6) 0.003(5) -0.032(6)
C80 0.072(7) 0.066(7) 0.134(12) -0.026(7) -0.019(7) -0.014(6)
C81 0.085(8) 0.067(7) 0.107(10) -0.032(7) -0.023(7) -0.012(6)
C82 0.087(9) 0.122(11) 0.072(8) -0.039(7) -0.003(6) -0.045(8)
C83 0.063(7) 0.134(12) 0.104(10) -0.020(9) -0.005(7) -0.056(8)
C84 0.064(7) 0.123(11) 0.095(9) -0.020(8) -0.008(6) -0.043(7)
C85 0.066(6) 0.077(7) 0.074(7) -0.023(6) 0.007(5) -0.034(5)
C86 0.096(9) 0.127(11) 0.059(7) -0.011(7) -0.012(6) -0.056(8)
C87 0.112(11) 0.136(13) 0.084(10) -0.014(9) -0.010(8) -0.072(10)
C88 0.105(11) 0.161(17) 0.100(12) 0.003(12) -0.019(9) -0.052(12)
C89 0.094(9) 0.130(12) 0.080(9) 0.005(8) -0.020(7) -0.047(9)
C90 0.078(8) 0.116(11) 0.071(8) -0.018(7) -0.002(6) -0.028(7)
P4 0.0611(16) 0.082(2) 0.077(2) -0.0164(15) -0.0081(14) -0.0247(14)
F19 0.067(4) 0.124(6) 0.146(8) -0.037(5) -0.013(4) -0.017(4)
F20 0.101(5) 0.107(6) 0.131(7) -0.033(5) -0.014(5) -0.037(5)
F21 0.260(13) 0.220(11) 0.062(5) -0.024(6) -0.024(6) -0.158(10)
F22 0.084(5) 0.133(7) 0.229(12) -0.009(7) -0.071(6) 0.005(5)
F23 0.152(8) 0.141(8) 0.164(9) 0.004(6) -0.064(7) -0.081(7)
F24 0.101(6) 0.167(8) 0.084(5) -0.048(5) 0.011(4) -0.029(5)
P3 0.0558(16) 0.140(3) 0.110(3) -0.072(2) 0.0112(17) -0.0391(18)
F13 0.110(6) 0.264(12) 0.129(7) -0.142(8) 0.045(5) -0.105(7)
F14 0.068(5) 0.221(12) 0.345(18) -0.184(13) -0.048(8) 0.015(6)
F15 0.188(9) 0.242(12) 0.095(6) -0.078(7) 0.066(6) -0.161(9)
F16 0.101(5) 0.145(7) 0.093(5) -0.041(5) -0.003(4) -0.056(5)
F17 0.087(5) 0.171(9) 0.142(8) -0.063(7) -0.012(5) -0.023(5)
F18 0.138(7) 0.158(8) 0.138(8) -0.007(6) -0.038(6) -0.089(7)
P1 0.0726(18) 0.105(2) 0.068(2) -0.0296(17) -0.0044(14) -0.0317(17)
F1 0.38(2) 0.130(9) 0.113(9) -0.032(7) 0.087(11) -0.027(11)
F2 0.39(2) 0.124(8) 0.078(6) -0.024(6) -0.028(9) 0.068(10)
F3 0.204(14) 0.34(2) 0.264(18) -0.108(16) -0.102(13) -0.099(15)
F4 0.280(18) 0.177(12) 0.186(13) 0.052(10) 0.132(13) 0.008(11)
F5 0.213(12) 0.196(11) 0.111(8) -0.058(7) -0.013(7) 0.109(9)
F6 0.113(9) 0.43(3) 0.267(19) -0.172(18) -0.023(10) -0.070(13)
P2 0.112(3) 0.104(3) 0.095(3) -0.040(2) 0.014(2) -0.028(2)
F7 0.102(7) 0.183(11) 0.353(19) -0.183(12) 0.022(9) -0.034(7)
F8 0.324(19) 0.212(13) 0.077(7) -0.030(7) 0.003(9) -0.059(13)
F9 0.179(10) 0.151(9) 0.150(9) -0.057(7) 0.049(7) -0.080(8)
F10 0.139(8) 0.185(10) 0.141(9) -0.045(7) 0.045(7) -0.013(7)
F11 0.352(19) 0.169(11) 0.110(8) -0.061(8) -0.085(10) 0.025(11)
F12 0.196(12) 0.122(9) 0.38(2) -0.121(11) 0.096(13) -0.072(8)

loop_
_atom_type_symbol
_atom_type_description
_atom_type_scat_dispersion_real
_atom_type_scat_dispersion_imag
_atom_type_scat_source
C C 0.0033 0.0016 'International Tables Vol C Tables 4.2.6.8 and 6.1.1.4'
H H 0.0000 0.0000 'International Tables Vol C Tables 4.2.6.8 and 6.1.1.4'
F F 0.0171 0.0103 'International Tables Vol C Tables 4.2.6.8 and 6.1.1.4'
N N 0.0061 0.0033 'International Tables Vol C Tables 4.2.6.8 and 6.1.1.4'
P P 0.1023 0.0942 'International Tables Vol C Tables 4.2.6.8 and 6.1.1.4'
Ru Ru -1.2594 0.8363 'International Tables Vol C Tables 4.2.6.8 and 6.1.1.4'

loop_
_geom_angle_atom_site_label_1
_geom_angle_atom_site_label_2
_geom_angle_atom_site_label_3
_geom_angle
N2 Ru1 N4 156.9(3)
N3 Ru1 N2 78.0(3)
N3 Ru1 N4 78.8(3)
N3 Ru1 N5 102.0(3)
N3 Ru1 N6 175.6(3)
N3 Ru1 N7 99.5(3)
N5 Ru1 N2 88.3(3)
N5 Ru1 N4 97.3(3)
N6 Ru1 N2 106.4(3)
N6 Ru1 N4 96.8(3)
N6 Ru1 N5 78.5(3)
N6 Ru1 N7 80.2(3)
N7 Ru1 N2 94.8(3)
N7 Ru1 N4 88.2(3)
N7 Ru1 N5 158.5(3)
N8 Ru2 N11 88.9(3)
N8 Ru2 N13 96.3(4)
N9 Ru2 N8 80.8(3)
N9 Ru2 N10 77.8(3)
N9 Ru2 N11 96.8(3)
N9 Ru2 N13 105.5(3)
N10 Ru2 N8 158.4(3)
N10 Ru2 N11 96.2(3)
N10 Ru2 N13 87.0(4)
N12 Ru2 N8 100.0(3)
N12 Ru2 N9 175.9(3)
N12 Ru2 N10 101.5(3)
N12 Ru2 N11 79.3(3)
N12 Ru2 N13 78.4(3)
N13 Ru2 N11 157.6(3)
C7 N1 C1 120.7(12)
C13 N1 C1 113.5(13)
C13 N1 C7 117.6(12)
C29 N2 Ru1 115.9(6)
C29 N2 C33 117.7(8)
C33 N2 Ru1 126.4(6)
C21 N3 Ru1 119.0(7)
C28 N3 Ru1 120.7(7)
C28 N3 C21 120.3(8)
C22 N4 Ru1 113.6(6)
C26 N4 Ru1 128.4(7)
C26 N4 C22 118.0(8)
C34 N5 Ru1 127.4(7)
C34 N5 C38 116.8(9)
C38 N5 Ru1 114.6(6)
C39 N6 Ru1 118.0(6)
C39 N6 C40 124.1(8)
C40 N6 Ru1 117.5(6)
C41 N7 Ru1 115.5(6)
C45 N7 Ru1 127.3(6)
C45 N7 C41 117.0(8)
C53 N8 Ru2 113.6(7)
C57 N8 Ru2 127.3(7)
C57 N8 C53 118.2(9)
C46 N9 Ru2 119.1(6)
C46 N9 C52 123.4(7)
C52 N9 Ru2 116.1(6)
C47 N10 Ru2 115.1(6)
C51 N10 Ru2 129.3(7)
C51 N10 C47 114.8(8)
C58 N11 Ru2 127.8(6)
C58 N11 C62 118.4(8)
C62 N11 Ru2 113.7(6)
C63 N12 Ru2 118.6(6)
C67 N12 Ru2 120.1(6)
C67 N12 C63 121.2(8)
C68 N13 Ru2 113.7(6)
C72 N13 Ru2 127.0(6)
C72 N13 C68 119.0(8)
C76 N14 C85 118.4(9)
C79 N14 C76 119.8(9)
C79 N14 C85 120.4(9)
C2 C1 N1 119(2)
C6 C1 N1 107.0(18)
C6 C1 C2 134(2)
C3 C2 C1 107(3)
C2 C3 C4 121(3)
C5 C4 C3 130(3)
C4 C5 C6 110(3)
C1 C6 C5 117(2)
N1 C7 C12 117.0(14)
C8 C7 N1 126.8(15)
C8 C7 C12 115.9(14)
C9 C8 C7 122.2(16)
C8 C9 C10 122.7(16)
C9 C10 C11 117.9(17)
C12 C11 C10 118.4(17)
C11 C12 C7 122.8(16)
C14 C13 N1 119.3(13)
C18 C13 N1 123.7(12)
C18 C13 C14 116.9(12)
C13 C14 C15 124.6(14)
C16 C15 C14 117.7(12)
C15 C16 C17 117.0(10)
C15 C16 C19 120.7(10)
C17 C16 C19 122.3(10)
C18 C17 C16 123.9(12)
C13 C18 C17 119.6(12)
C20 C19 C16 119.1(10)
C27 C19 C16 121.1(10)
C27 C19 C20 119.8(9)
C21 C20 C19 120.2(9)
N3 C21 C20 119.3(9)
N3 C21 C22 112.6(8)
C20 C21 C22 128.1(9)
N4 C22 C21 115.9(9)
N4 C22 C23 119.8(10)
C23 C22 C21 124.3(10)
C24 C23 C22 121.2(11)
C25 C24 C23 118.5(12)
C24 C25 C26 118.7(11)
N4 C26 C25 123.7(10)
C19 C27 C28 117.8(11)
N3 C28 C27 122.5(10)
N3 C28 C29 111.2(8)
C27 C28 C29 126.2(10)
N2 C29 C28 114.1(8)
C30 C29 N2 121.7(9)
C30 C29 C28 124.0(9)
C29 C30 C31 121.0(10)
C30 C31 C32 117.6(11)
C33 C32 C31 118.6(11)
C32 C33 N2 123.1(10)
N5 C34 C35 121.9(10)
C34 C35 C36 121.4(11)
C37 C36 C35 116.4(12)
C38 C37 C36 121.5(11)
N5 C38 C39 112.3(9)
C37 C38 N5 121.8(9)
C37 C38 C39 124.8(9)
N6 C39 C38 113.7(8)
N6 C39 C52 116.0(9)
C52 C39 C38 130.3(10)
N6 C40 C41 113.8(7)
N6 C40 C46 117.6(8)
C46 C40 C41 128.4(8)
N7 C41 C40 112.6(8)
C42 C41 N7 121.5(9)
C42 C41 C40 124.6(8)
C43 C42 C41 120.9(10)
C42 C43 C44 117.3(10)
C45 C44 C43 119.7(11)
N7 C45 C44 122.8(10)
N9 C46 C40 117.0(8)
N9 C46 C47 111.8(7)
C40 C46 C47 131.2(9)
N10 C47 C46 112.5(8)
C48 C47 N10 123.1(9)
C48 C47 C46 124.0(8)
C47 C48 C49 119.1(10)
C50 C49 C48 118.5(12)
C51 C50 C49 119.7(11)
C50 C51 N10 124.6(10)
N9 C52 C39 116.3(8)
N9 C52 C53 114.2(8)
C39 C52 C53 129.1(9)
N8 C53 C52 114.9(9)
N8 C53 C54 119.5(10)
C54 C53 C52 125.5(9)
C53 C54 C55 122.2(11)
C56 C55 C54 115.5(12)
C57 C56 C55 118.9(12)
N8 C57 C56 125.6(11)
N11 C58 C59 122.3(10)
C60 C59 C58 118.6(10)
C59 C60 C61 121.1(9)
C62 C61 C60 117.4(9)
N11 C62 C61 122.2(8)
N11 C62 C63 115.7(7)
C61 C62 C63 122.1(8)
N12 C63 C62 112.6(7)
C64 C63 N12 118.6(8)
C64 C63 C62 128.7(8)
C63 C64 C65 121.2(9)
C64 C65 C73 120.1(8)
C66 C65 C64 119.0(9)
C66 C65 C73 120.9(9)
C67 C66 C65 119.5(10)
N12 C67 C66 120.5(9)
N12 C67 C68 111.7(8)
C66 C67 C68 127.8(9)
N13 C68 C67 115.9(8)
N13 C68 C69 119.3(9)
C69 C68 C67 124.5(9)
C70 C69 C68 121.0(10)
C69 C70 C71 118.7(11)
C72 C71 C70 120.2(11)
N13 C72 C71 121.6(10)
C74 C73 C65 120.3(8)
C78 C73 C65 120.4(8)
C78 C73 C74 119.2(8)
C75 C74 C73 119.9(9)
C76 C75 C74 119.8(9)
C75 C76 N14 120.0(9)
C75 C76 C77 119.6(9)
C77 C76 N14 120.4(10)
C78 C77 C76 121.3(10)
C77 C78 C73 120.1(9)
C80 C79 N14 119.2(10)
C84 C79 N14 123.3(12)
C84 C79 C80 117.3(12)
C81 C80 C79 122.0(12)
C80 C81 C82 119.4(12)
C83 C82 C81 118.5(13)
C84 C83 C82 119.4(11)
C79 C84 C83 123.1(13)
C86 C85 N14 120.7(11)
C86 C85 C90 120.0(13)
C90 C85 N14 119.3(10)
C85 C86 C87 118.7(14)
C88 C87 C86 120.7(14)
C87 C88 C89 121.9(16)
C90 C89 C88 114.9(15)
C85 C90 C89 123.3(13)
F19 P4 F22 175.2(6)
F19 P4 F23 87.6(5)
F19 P4 F24 87.0(5)
F20 P4 F19 91.3(5)
F20 P4 F22 89.6(5)
F20 P4 F23 177.8(5)
F20 P4 F24 90.1(5)
F21 P4 F19 92.4(6)
F21 P4 F20 92.5(5)
F21 P4 F22 92.3(7)
F21 P4 F23 89.6(6)
F21 P4 F24 177.4(5)
F22 P4 F23 91.2(6)
F22 P4 F24 88.3(6)
F23 P4 F24 87.8(5)
F13 P3 F15 90.0(5)
F13 P3 F16 179.5(7)
F14 P3 F13 90.1(6)
F14 P3 F15 91.2(8)
F14 P3 F16 90.4(6)
F14 P3 F18 92.8(8)
F15 P3 F16 89.8(4)
F17 P3 F13 89.3(5)
F17 P3 F14 178.4(7)
F17 P3 F15 90.3(7)
F17 P3 F16 90.3(5)
F17 P3 F18 85.8(6)
F18 P3 F13 90.5(5)
F18 P3 F15 176.0(6)
F18 P3 F16 89.7(5)
F2 P1 F1 84.6(7)
F3 P1 F1 76.9(10)
F3 P1 F2 89.6(9)
F3 P1 F5 94.4(9)
F3 P1 F6 166.0(12)
F4 P1 F1 168.2(12)
F4 P1 F2 93.1(7)
F4 P1 F3 114.7(13)
F4 P1 F5 90.2(7)
F4 P1 F6 78.9(11)
F5 P1 F1 90.9(7)
F5 P1 F2 173.1(10)
F6 P1 F1 89.4(11)
F6 P1 F2 85.9(9)
F6 P1 F5 88.8(9)
F8 P2 F7 93.3(8)
F8 P2 F9 82.7(7)
F8 P2 F10 87.9(8)
F8 P2 F11 171.8(10)
F8 P2 F12 94.1(10)
F9 P2 F7 88.3(6)
F9 P2 F11 91.5(8)
F10 P2 F7 178.6(9)
F10 P2 F9 91.0(7)
F10 P2 F11 86.4(7)
F11 P2 F7 92.3(9)
F12 P2 F7 93.9(7)
F12 P2 F9 176.2(9)
F12 P2 F10 86.8(7)
F12 P2 F11 91.5(9)

loop_
_geom_bond_atom_site_label_1
_geom_bond_atom_site_label_2
_geom_bond_distance
Ru1 N2 2.068(8)
Ru1 N3 1.986(8)
Ru1 N4 2.096(8)
Ru1 N5 2.053(9)
Ru1 N6 1.988(7)
Ru1 N7 2.048(8)
Ru2 N8 2.060(8)
Ru2 N9 1.996(7)
Ru2 N10 2.057(9)
Ru2 N11 2.100(7)
Ru2 N12 1.992(7)
Ru2 N13 2.094(8)
N1 C1 1.59(2)
N1 C7 1.430(18)
N1 C13 1.419(15)
N2 C29 1.373(11)
N2 C33 1.385(12)
N3 C21 1.378(12)
N3 C28 1.366(13)
N4 C22 1.371(12)
N4 C26 1.341(12)
N5 C34 1.371(11)
N5 C38 1.390(12)
N6 C39 1.315(12)
N6 C40 1.370(11)
N7 C41 1.389(11)
N7 C45 1.356(12)
N8 C53 1.383(11)
N8 C57 1.315(13)
N9 C46 1.322(11)
N9 C52 1.386(12)
N10 C47 1.391(11)
N10 C51 1.387(12)
N11 C58 1.334(12)
N11 C62 1.378(10)
N12 C63 1.391(11)
N12 C67 1.369(12)
N13 C68 1.381(11)
N13 C72 1.364(13)
N14 C76 1.429(12)
N14 C79 1.427(14)
N14 C85 1.465(14)
C1 C2 1.396(10)
C1 C6 1.393(10)
C2 C3 1.387(10)
C3 C4 1.400(10)
C4 C5 1.381(10)
C5 C6 1.400(10)
C7 C8 1.38(2)
C7 C12 1.50(2)
C8 C9 1.356(18)
C9 C10 1.40(2)
C10 C11 1.47(2)
C11 C12 1.33(2)
C13 C14 1.375(18)
C13 C18 1.360(19)
C14 C15 1.408(16)
C15 C16 1.375(16)
C16 C17 1.396(14)
C16 C19 1.467(13)
C17 C18 1.378(16)
C19 C20 1.424(14)
C19 C27 1.387(15)
C20 C21 1.388(13)
C21 C22 1.462(14)
C22 C23 1.386(15)
C23 C24 1.380(17)
C24 C25 1.365(17)
C25 C26 1.383(15)
C27 C28 1.393(14)
C28 C29 1.497(13)
C29 C30 1.363(14)
C30 C31 1.386(16)
C31 C32 1.447(16)
C32 C33 1.347(15)
C34 C35 1.378(16)
C35 C36 1.407(16)
C36 C37 1.380(15)
C37 C38 1.380(15)
C38 C39 1.477(14)
C39 C52 1.431(12)
C40 C41 1.510(13)
C40 C46 1.392(11)
C41 C42 1.381(14)
C42 C43 1.376(14)
C43 C44 1.419(15)
C44 C45 1.380(16)
C46 C47 1.492(12)
C47 C48 1.345(14)
C48 C49 1.415(15)
C49 C50 1.379(16)
C50 C51 1.322(16)
C52 C53 1.476(14)
C53 C54 1.391(15)
C54 C55 1.422(15)
C55 C56 1.409(17)
C56 C57 1.377(17)
C58 C59 1.388(14)
C59 C60 1.365(15)
C60 C61 1.389(13)
C61 C62 1.380(13)
C62 C63 1.480(12)
C63 C64 1.375(12)
C64 C65 1.402(13)
C65 C66 1.398(13)
C65 C73 1.480(12)
C66 C67 1.385(13)
C67 C68 1.471(13)
C68 C69 1.396(13)
C69 C70 1.370(15)
C70 C71 1.380(16)
C71 C72 1.370(15)
C73 C74 1.413(13)
C73 C78 1.387(13)
C74 C75 1.406(13)
C75 C76 1.373(14)
C76 C77 1.400(14)
C77 C78 1.371(13)
C79 C80 1.399(16)
C79 C84 1.349(15)
C80 C81 1.349(18)
C81 C82 1.413(17)
C82 C83 1.388(19)
C83 C84 1.368(18)
C85 C86 1.355(15)
C85 C90 1.371(16)
C86 C87 1.442(19)
C87 C88 1.33(2)
C88 C89 1.43(2)
C89 C90 1.410(17)
P4 F19 1.571(8)
P4 F20 1.556(8)
P4 F21 1.545(8)
P4 F22 1.594(8)
P4 F23 1.602(9)
P4 F24 1.604(8)
P3 F13 1.590(8)
P3 F14 1.559(10)
P3 F15 1.593(9)
P3 F16 1.596(8)
P3 F17 1.556(9)
P3 F18 1.572(9)
P1 F1 1.559(12)
P1 F2 1.542(11)
P1 F3 1.474(12)
P1 F4 1.464(11)
P1 F5 1.513(9)
P1 F6 1.513(12)
P2 F7 1.613(10)
P2 F8 1.535(12)
P2 F9 1.559(10)
P2 F10 1.558(10)
P2 F11 1.578(12)
P2 F12 1.547(11)

loop_
_geom_torsion_atom_site_label_1
_geom_torsion_atom_site_label_2
_geom_torsion_atom_site_label_3
_geom_torsion_atom_site_label_4
_geom_torsion
Ru1 N2 C29 C28 1.6(11)
Ru1 N2 C29 C30 176.5(9)
Ru1 N2 C33 C32 -176.0(10)
Ru1 N3 C21 C20 -179.4(8)
Ru1 N3 C21 C22 -0.3(13)
Ru1 N3 C28 C27 178.8(9)
Ru1 N3 C28 C29 1.2(12)
Ru1 N4 C22 C21 -0.7(13)
Ru1 N4 C22 C23 179.3(10)
Ru1 N4 C26 C25 -179.2(10)
Ru1 N5 C34 C35 -163.3(9)
Ru1 N5 C38 C37 164.6(8)
Ru1 N5 C38 C39 -4.1(10)
Ru1 N6 C39 C38 -20.0(10)
Ru1 N6 C39 C52 160.4(6)
Ru1 N6 C40 C41 -6.5(9)
Ru1 N6 C40 C46 178.0(6)
Ru1 N7 C41 C40 -3.0(10)
Ru1 N7 C41 C42 164.9(8)
Ru1 N7 C45 C44 -167.6(10)
Ru2 N8 C53 C52 -6.5(10)
Ru2 N8 C53 C54 169.1(7)
Ru2 N8 C57 C56 -169.1(10)
Ru2 N9 C46 C40 155.3(6)
Ru2 N9 C46 C47 -22.5(9)
Ru2 N9 C52 C39 -177.2(6)
Ru2 N9 C52 C53 -3.4(9)
Ru2 N10 C47 C46 -6.0(9)
Ru2 N10 C47 C48 166.7(8)
Ru2 N10 C51 C50 -165.1(8)
Ru2 N11 C58 C59 -175.5(9)
Ru2 N11 C62 C61 175.9(8)
Ru2 N11 C62 C63 -1.9(10)
Ru2 N12 C63 C62 3.6(10)
Ru2 N12 C63 C64 -179.4(7)
Ru2 N12 C67 C66 178.4(8)
Ru2 N12 C67 C68 -4.0(13)
Ru2 N13 C68 C67 -3.8(13)
Ru2 N13 C68 C69 170.9(9)
Ru2 N13 C72 C71 -172.4(12)
N1 C1 C2 C3 -179.6(13)
N1 C1 C6 C5 179.6(12)
N1 C7 C8 C9 177.7(16)
N1 C7 C12 C11 -176.7(15)
N1 C13 C14 C15 176.3(17)
N1 C13 C18 C17 -174.0(14)
N2 C29 C30 C31 4.1(19)
N3 C21 C22 N4 0.7(15)
N3 C21 C22 C23 -179.4(12)
N3 C28 C29 N2 -1.8(13)
N3 C28 C29 C30 -176.5(10)
N4 C22 C23 C24 -3(2)
N5 C34 C35 C36 -2.8(18)
N5 C38 C39 N6 15.2(12)
N5 C38 C39 C52 -165.2(9)
N6 C39 C52 N9 21.8(11)
N6 C39 C52 C53 -150.9(9)
N6 C40 C41 N7 6.1(11)
N6 C40 C41 C42 -161.4(9)
N6 C40 C46 N9 21.1(11)
N6 C40 C46 C47 -161.7(8)
N7 C41 C42 C43 8.1(17)
N8 C53 C54 C55 1.3(15)
N9 C46 C47 N10 17.7(10)
N9 C46 C47 C48 -154.9(9)
N9 C52 C53 N8 6.5(11)
N9 C52 C53 C54 -168.8(9)
N10 C47 C48 C49 1.2(15)
N11 C58 C59 C60 -1.2(19)
N11 C62 C63 N12 -1.0(11)
N11 C62 C63 C64 -177.6(9)
N12 C63 C64 C65 1.2(14)
N12 C67 C68 N13 5.0(14)
N12 C67 C68 C69 -169.4(11)
N13 C68 C69 C70 5(2)
N14 C76 C77 C78 177.6(10)
N14 C79 C80 C81 -179.6(11)
N14 C79 C84 C83 -177.4(12)
N14 C85 C86 C87 178.9(11)
N14 C85 C90 C89 -177.5(11)
C1 N1 C7 C8 -11(3)
C1 N1 C7 C12 163.2(15)
C1 N1 C13 C14 -60(2)
C1 N1 C13 C18 116.8(17)
C1 C2 C3 C4 0.1(3)
C2 C1 C6 C5 -0.1(6)
C2 C3 C4 C5 -0.3(7)
C3 C4 C5 C6 0.2(8)
C4 C5 C6 C1 -0.1(7)
C6 C1 C2 C3 0.1(3)
C7 N1 C1 C2 108.4(15)
C7 N1 C1 C6 -71.3(16)
C7 N1 C13 C14 151.2(17)
C7 N1 C13 C18 -32(2)
C7 C8 C9 C10 -1(3)
C8 C7 C12 C11 -2(2)
C8 C9 C10 C11 -4(2)
C9 C10 C11 C12 5(2)
C10 C11 C12 C7 -2(2)
C12 C7 C8 C9 4(3)
C13 N1 C1 C2 -39.3(17)
C13 N1 C1 C6 141.0(13)
C13 N1 C7 C8 135.9(18)
C13 N1 C7 C12 -50(2)
C13 C14 C15 C16 0(3)
C14 C13 C18 C17 3(2)
C14 C15 C16 C17 -1(2)
C14 C15 C16 C19 177.7(14)
C15 C16 C17 C18 3(2)
C15 C16 C19 C20 147.6(13)
C15 C16 C19 C27 -31.1(19)
C16 C17 C18 C13 -4(2)
C16 C19 C20 C21 -176.1(10)
C16 C19 C27 C28 175.6(11)
C17 C16 C19 C20 -33.9(17)
C17 C16 C19 C27 147.4(12)
C18 C13 C14 C15 -1(3)
C19 C16 C17 C18 -175.5(12)
C19 C20 C21 N3 -1.0(16)
C19 C20 C21 C22 -180.0(11)
C19 C27 C28 N3 2.1(18)
C19 C27 C28 C29 179.4(11)
C20 C19 C27 C28 -3.1(18)
C20 C21 C22 N4 179.7(11)
C20 C21 C22 C23 0(2)
C21 N3 C28 C27 -0.5(17)
C21 N3 C28 C29 -178.2(9)
C21 C22 C23 C24 177.4(13)
C22 N4 C26 C25 -0.7(18)
C22 C23 C24 C25 5(2)
C23 C24 C25 C26 -5(2)
C24 C25 C26 N4 3(2)
C26 N4 C22 C21 -179.4(10)
C26 N4 C22 C23 0.6(17)
C27 C19 C20 C21 2.6(17)
C27 C28 C29 N2 -179.3(11)
C27 C28 C29 C30 6.0(19)
C28 N3 C21 C20 0.0(16)
C28 N3 C21 C22 179.1(10)
C28 C29 C30 C31 178.4(12)
C29 N2 C33 C32 6.0(17)
C29 C30 C31 C32 -3(2)
C30 C31 C32 C33 4(2)
C31 C32 C33 N2 -5(2)
C33 N2 C29 C28 179.9(9)
C33 N2 C29 C30 -5.3(15)
C34 N5 C38 C37 -4.2(15)
C34 N5 C38 C39 -172.9(9)
C34 C35 C36 C37 1.8(18)
C35 C36 C37 C38 -2.1(17)
C36 C37 C38 N5 3.4(17)
C36 C37 C38 C39 170.7(10)
C37 C38 C39 N6 -153.1(10)
C37 C38 C39 C52 26.4(17)
C38 N5 C34 C35 3.9(16)
C38 C39 C52 N9 -157.8(9)
C38 C39 C52 C53 29.5(15)
C39 N6 C40 C41 166.2(8)
C39 N6 C40 C46 -9.4(12)
C39 C52 C53 N8 179.4(9)
C39 C52 C53 C54 4.1(16)
C40 N6 C39 C38 167.4(8)
C40 N6 C39 C52 -12.3(12)
C40 C41 C42 C43 174.5(10)
C40 C46 C47 N10 -159.7(9)
C40 C46 C47 C48 27.7(15)
C41 N7 C45 C44 6.6(17)
C41 C40 C46 N9 -153.8(8)
C41 C40 C46 C47 23.5(15)
C41 C42 C43 C44 -2.2(18)
C42 C43 C44 C45 -1(2)
C43 C44 C45 N7 -1(2)
C45 N7 C41 C40 -177.9(9)
C45 N7 C41 C42 -10.0(15)
C46 N9 C52 C39 -10.5(12)
C46 N9 C52 C53 163.3(8)
C46 C40 C41 N7 -179.0(9)
C46 C40 C41 C42 13.6(15)
C46 C47 C48 C49 173.0(9)
C47 N10 C51 C50 4.2(14)
C47 C48 C49 C50 2.0(16)
C48 C49 C50 C51 -2.0(16)
C49 C50 C51 N10 -1.2(16)
C51 N10 C47 C46 -176.8(7)
C51 N10 C47 C48 -4.1(13)
C52 N9 C46 C40 -11.0(12)
C52 N9 C46 C47 171.2(7)
C52 C53 C54 C55 176.4(10)
C53 N8 C57 C56 -0.6(17)
C53 C54 C55 C56 -0.2(17)
C54 C55 C56 C57 -1.2(18)
C55 C56 C57 N8 2(2)
C57 N8 C53 C52 -176.5(9)
C57 N8 C53 C54 -0.9(14)
C58 N11 C62 C61 -1.9(15)
C58 N11 C62 C63 -179.6(9)
C58 C59 C60 C61 0.3(19)
C59 C60 C61 C62 -0.2(18)
C60 C61 C62 N11 1.1(16)
C60 C61 C62 C63 178.6(10)
C61 C62 C63 N12 -178.7(9)
C61 C62 C63 C64 4.7(15)
C62 N11 C58 C59 1.9(16)
C62 C63 C64 C65 177.7(9)
C63 N12 C67 C66 2.4(16)
C63 N12 C67 C68 -179.9(9)
C63 C64 C65 C66 1.8(15)
C63 C64 C65 C73 -179.7(9)
C64 C65 C66 C67 -2.7(16)
C64 C65 C73 C74 -28.3(14)
C64 C65 C73 C78 148.4(10)
C65 C66 C67 N12 0.7(17)
C65 C66 C67 C68 -176.5(11)
C65 C73 C74 C75 178.7(9)
C65 C73 C78 C77 -178.1(9)
C66 C65 C73 C74 150.2(10)
C66 C65 C73 C78 -33.1(15)
C66 C67 C68 N13 -177.6(11)
C66 C67 C68 C69 8(2)
C67 N12 C63 C62 179.6(9)
C67 N12 C63 C64 -3.4(14)
C67 C68 C69 C70 179.6(14)
C68 N13 C72 C71 1(2)
C68 C69 C70 C71 -5(3)
C69 C70 C71 C72 3(3)
C70 C71 C72 N13 0(3)
C72 N13 C68 C67 -177.7(11)
C72 N13 C68 C69 -3.0(18)
C73 C65 C66 C67 178.8(10)
C73 C74 C75 C76 -2.3(17)
C74 C73 C78 C77 -1.3(16)
C74 C75 C76 N14 -177.0(10)
C74 C75 C76 C77 2.1(17)
C75 C76 C77 C78 -1.5(18)
C76 N14 C79 C80 -47.8(15)
C76 N14 C79 C84 127.5(12)
C76 N14 C85 C86 156.5(11)
C76 N14 C85 C90 -21.4(15)
C76 C77 C78 C73 1.1(17)
C78 C73 C74 C75 1.9(16)
C79 N14 C76 C75 -48.2(15)
C79 N14 C76 C77 132.7(12)
C79 N14 C85 C86 -36.9(16)
C79 N14 C85 C90 145.2(11)
C79 C80 C81 C82 -6(2)
C80 C79 C84 C83 -2.0(19)
C80 C81 C82 C83 4.4(18)
C81 C82 C83 C84 -1.8(19)
C82 C83 C84 C79 1(2)
C84 C79 C80 C81 4.7(19)
C85 N14 C76 C75 118.5(12)
C85 N14 C76 C77 -60.6(14)
C85 N14 C79 C80 145.7(11)
C85 N14 C79 C84 -38.9(16)
C85 C86 C87 C88 4(2)
C86 C85 C90 C89 4.6(19)
C86 C87 C88 C89 -6(2)
C87 C88 C89 C90 7(2)
C88 C89 C90 C85 -6.1(19)
C90 C85 C86 C87 -3.2(18)
